data_2231507
loop_
_publ_author_name
'Karama, Usama'
'Almansour, Abdulrahman I.'
'Arumugam, Natarajan'
'Razak, Ibrahim Abdul'
'Arshad, Suhana'

_publ_section_title
;
 11-Hydroxy-9-(prop-2-en-1-yl)-9,10-dihydro-9,10-propanoanthracen-12-one
;
_journal_coeditor_code HB6360
_journal_issue 9
_journal_name_full 'Acta Crystallographica Section E'
_journal_page_first o2487
_journal_paper_doi 10.1107/S1600536811033538
_journal_volume 67
_journal_year 2011
_chemical_formula_iupac 'C20 H18 O2'
_chemical_formula_moiety 'C20 H18 O2'
_chemical_formula_sum 'C20 H18 O2'
_chemical_formula_weight 290.34
_chemical_name_common
;
11-Hydroxy-9-(prop-2-en-1-yl)-9,10-dihydro-9,10-propanoanthracen-12-one
;
_chemical_name_systematic
;
15-hydroxy-1-(prop-2-en-1-yl)tetracyclo[6.6.3.0^2,7^.0^9,14^]heptadeca-
2,4,6,9(14),10,12-hexaen-16-one
;
_space_group_IT_number 2
_symmetry_cell_setting triclinic
_symmetry_space_group_name_Hall '-P 1'
_symmetry_space_group_name_H-M 'P -1'
_atom_sites_solution_hydrogens geom
_atom_sites_solution_primary direct
_atom_sites_solution_secondary difmap
_audit_creation_method SHELXL97
_cell_angle_alpha 84.2020(10)
_cell_angle_beta 85.7070(10)
_cell_angle_gamma 69.8950(10)
_cell_formula_units_Z 2
_cell_length_a 7.609400(10)
_cell_length_b 9.160900(10)
_cell_length_c 11.1735(2)
_cell_measurement_reflns_used 7628
_cell_measurement_temperature 100.0(10)
_cell_measurement_theta_max 32.63
_cell_measurement_theta_min 2.38
_cell_volume 727.017(14)
_computing_cell_refinement 'SAINT (Bruker, 2009)'
_computing_data_collection 'APEX2 (Bruker, 2009)'
_computing_data_reduction 'SAINT (Bruker, 2009)'
_computing_molecular_graphics 'SHELXTL (Sheldrick, 2008)'
_computing_publication_material
;
SHELXTL (Sheldrick, 2008) and PLATON (Spek, 2009)
;
_computing_structure_refinement 'SHELXTL (Sheldrick, 2008)'
_computing_structure_solution 'SHELXTL (Sheldrick, 2008)'
_diffrn_ambient_temperature 100.0(10)
_diffrn_measured_fraction_theta_full 0.992
_diffrn_measured_fraction_theta_max 0.992
_diffrn_measurement_device_type 'Bruker SMART APEXII CCD'
_diffrn_measurement_method '\f and \w'
_diffrn_radiation_monochromator graphite
_diffrn_radiation_source 'fine-focus sealed tube'
_diffrn_radiation_type MoK\a
_diffrn_radiation_wavelength 0.71073
_diffrn_reflns_av_R_equivalents 0.0217
_diffrn_reflns_av_sigmaI/netI 0.0260
_diffrn_reflns_limit_h_max 11
_diffrn_reflns_limit_h_min -11
_diffrn_reflns_limit_k_max 13
_diffrn_reflns_limit_k_min -13
_diffrn_reflns_limit_l_max 15
_diffrn_reflns_limit_l_min -16
_diffrn_reflns_number 14851
_diffrn_reflns_theta_full 32.66
_diffrn_reflns_theta_max 32.66
_diffrn_reflns_theta_min 1.83
_exptl_absorpt_coefficient_mu 0.084
_exptl_absorpt_correction_T_max 0.978
_exptl_absorpt_correction_T_min 0.954
_exptl_absorpt_correction_type multi-scan
_exptl_absorpt_process_details '(SADABS; Bruker, 2009)'
_exptl_crystal_colour colourless
_exptl_crystal_density_diffrn 1.326
_exptl_crystal_density_method 'not measured'
_exptl_crystal_description block
_exptl_crystal_F_000 308
_exptl_crystal_size_max 0.57
_exptl_crystal_size_mid 0.39
_exptl_crystal_size_min 0.27
_refine_diff_density_max 0.585
_refine_diff_density_min -0.259
_refine_ls_extinction_method none
_refine_ls_goodness_of_fit_ref 1.057
_refine_ls_hydrogen_treatment mixed
_refine_ls_matrix_type full
_refine_ls_number_parameters 203
_refine_ls_number_reflns 5283
_refine_ls_number_restraints 0
_refine_ls_restrained_S_all 1.057
_refine_ls_R_factor_all 0.0503
_refine_ls_R_factor_gt 0.0445
_refine_ls_shift/su_max 0.000
_refine_ls_shift/su_mean 0.000
_refine_ls_structure_factor_coef Fsqd
_refine_ls_weighting_details 'calc w=1/[\s^2^(Fo^2^)+(0.0730P)^2^+0.1953P] where P=(Fo^2^+2Fc^2^)/3'
_refine_ls_weighting_scheme calc
_refine_ls_wR_factor_gt 0.1229
_refine_ls_wR_factor_ref 0.1296
_reflns_number_gt 4634
_reflns_number_total 5283
_reflns_threshold_expression I>2\s(I)
_cod_data_source_file hb6360.cif
_cod_data_source_block I
_cod_original_cell_volume 727.017(18)
_cod_database_code 2231507
_cod_database_fobs_code 2231507

loop_
_symmetry_equiv_pos_as_xyz
'x, y, z'
'-x, -y, -z'

loop_
_atom_site_type_symbol
_atom_site_label
_atom_site_fract_x
_atom_site_fract_y
_atom_site_fract_z
_atom_site_U_iso_or_equiv
_atom_site_adp_type
_atom_site_calc_flag
_atom_site_refinement_flags
_atom_site_occupancy
_atom_site_symmetry_multiplicity
O O1 0.68817(9) 0.54934(8) -0.00032(6) 0.01745(14) Uani d . 1 1
O O2 0.37722(10) 0.68003(9) 0.12072(7) 0.01983(15) Uani d . 1 1
C C1 0.78621(12) 0.92873(9) 0.16802(8) 0.01291(15) Uani d . 1 1
C C2 0.85293(13) 1.05379(10) 0.15089(8) 0.01569(16) Uani d . 1 1
H H2A 0.9775 1.0374 0.1203 0.019 Uiso calc R 1 1
C C3 0.73774(14) 1.20262(10) 0.17841(9) 0.01855(17) Uani d . 1 1
H H3A 0.7840 1.2873 0.1686 0.022 Uiso calc R 1 1
C C4 0.55436(14) 1.22547(10) 0.22043(9) 0.01800(17) Uani d . 1 1
H H4A 0.4745 1.3268 0.2383 0.022 Uiso calc R 1 1
C C5 0.48627(12) 1.10130(10) 0.23671(8) 0.01547(16) Uani d . 1 1
H H5A 0.3600 1.1192 0.2643 0.019 Uiso calc R 1 1
C C6 0.60259(12) 0.95029(9) 0.21274(8) 0.01269(15) Uani d . 1 1
C C7 0.54044(11) 0.80676(9) 0.23205(8) 0.01258(15) Uani d . 1 1
C C8 0.70206(12) 0.66696(9) 0.28388(8) 0.01320(15) Uani d . 1 1
C C9 0.67772(13) 0.55204(10) 0.36921(8) 0.01689(17) Uani d . 1 1
H H9A 0.5554 0.5601 0.4004 0.020 Uiso calc R 1 1
C C10 0.83112(15) 0.42584(11) 0.40902(9) 0.02055(18) Uani d . 1 1
H H10A 0.8126 0.3484 0.4668 0.025 Uiso calc R 1 1
C C11 1.01105(14) 0.41270(11) 0.36456(9) 0.02113(19) Uani d . 1 1
H H11A 1.1156 0.3280 0.3934 0.025 Uiso calc R 1 1
C C12 1.03761(13) 0.52413(10) 0.27754(9) 0.01737(17) Uani d . 1 1
H H12A 1.1602 0.5145 0.2460 0.021 Uiso calc R 1 1
C C13 0.88421(12) 0.64985(9) 0.23660(8) 0.01354(15) Uani d . 1 1
C C14 0.90580(11) 0.76761(9) 0.13675(8) 0.01299(15) Uani d . 1 1
H H14A 1.0400 0.7611 0.1273 0.016 Uiso calc R 1 1
C C15 0.84323(12) 0.73065(10) 0.01665(8) 0.01417(15) Uani d . 1 1
H H15A 0.8081 0.8262 -0.0392 0.017 Uiso calc R 1 1
H H15B 0.9498 0.6507 -0.0216 0.017 Uiso calc R 1 1
C C16 0.67958(12) 0.67252(10) 0.03665(8) 0.01311(15) Uani d . 1 1
C C17 0.50015(12) 0.76547(10) 0.10507(8) 0.01383(15) Uani d . 1 1
H H17A 0.4382 0.8650 0.0557 0.017 Uiso calc R 1 1
C C18 0.35765(12) 0.83894(10) 0.31087(8) 0.01568(16) Uani d . 1 1
H H18A 0.2566 0.9225 0.2683 0.019 Uiso calc R 1 1
H H18B 0.3227 0.7437 0.3195 0.019 Uiso calc R 1 1
C C19 0.36715(13) 0.88655(11) 0.43476(8) 0.01713(17) Uani d . 1 1
H H19A 0.4780 0.8350 0.4775 0.021 Uiso calc R 1 1
C C20 0.22942(14) 0.99649(11) 0.48766(9) 0.02011(18) Uani d . 1 1
H H20C 0.1170 1.0500 0.4471 0.024 Uiso calc R 1 1
H H20A 0.2434 1.0216 0.5660 0.024 Uiso calc R 1 1
H H1O2 0.412(3) 0.602(2) 0.0653(18) 0.048(5) Uiso d . 1 1

loop_
_atom_site_aniso_label
_atom_site_aniso_U_11
_atom_site_aniso_U_22
_atom_site_aniso_U_33
_atom_site_aniso_U_12
_atom_site_aniso_U_13
_atom_site_aniso_U_23
O1 0.0180(3) 0.0167(3) 0.0194(3) -0.0076(2) 0.0007(2) -0.0050(2)
O2 0.0168(3) 0.0261(3) 0.0222(3) -0.0133(3) 0.0034(2) -0.0089(3)
C1 0.0129(3) 0.0129(3) 0.0139(4) -0.0056(3) -0.0012(3) -0.0005(3)
C2 0.0174(4) 0.0158(3) 0.0161(4) -0.0087(3) -0.0010(3) 0.0000(3)
C3 0.0244(4) 0.0143(3) 0.0192(4) -0.0094(3) -0.0022(3) 0.0000(3)
C4 0.0224(4) 0.0121(3) 0.0182(4) -0.0039(3) -0.0025(3) -0.0014(3)
C5 0.0153(4) 0.0143(3) 0.0154(4) -0.0031(3) -0.0016(3) -0.0013(3)
C6 0.0127(3) 0.0126(3) 0.0133(3) -0.0049(3) -0.0010(3) -0.0010(3)
C7 0.0112(3) 0.0139(3) 0.0133(4) -0.0050(3) 0.0005(3) -0.0020(3)
C8 0.0141(3) 0.0131(3) 0.0132(4) -0.0056(3) -0.0005(3) -0.0010(3)
C9 0.0201(4) 0.0159(4) 0.0157(4) -0.0082(3) 0.0014(3) -0.0004(3)
C10 0.0278(5) 0.0154(4) 0.0179(4) -0.0078(3) -0.0010(3) 0.0029(3)
C11 0.0235(4) 0.0146(4) 0.0218(4) -0.0022(3) -0.0042(3) 0.0017(3)
C12 0.0151(4) 0.0157(4) 0.0193(4) -0.0025(3) -0.0020(3) -0.0010(3)
C13 0.0134(3) 0.0128(3) 0.0145(4) -0.0046(3) -0.0008(3) -0.0009(3)
C14 0.0115(3) 0.0134(3) 0.0147(4) -0.0053(3) 0.0007(3) -0.0009(3)
C15 0.0134(3) 0.0154(3) 0.0150(4) -0.0069(3) 0.0025(3) -0.0022(3)
C16 0.0130(3) 0.0146(3) 0.0119(3) -0.0050(3) 0.0000(3) -0.0010(3)
C17 0.0116(3) 0.0162(3) 0.0151(4) -0.0062(3) 0.0003(3) -0.0027(3)
C18 0.0129(3) 0.0197(4) 0.0157(4) -0.0071(3) 0.0017(3) -0.0035(3)
C19 0.0157(4) 0.0214(4) 0.0156(4) -0.0079(3) 0.0014(3) -0.0032(3)
C20 0.0201(4) 0.0223(4) 0.0188(4) -0.0086(3) 0.0040(3) -0.0044(3)

loop_
_atom_type_symbol
_atom_type_description
_atom_type_scat_dispersion_real
_atom_type_scat_dispersion_imag
_atom_type_scat_source
C C 0.0033 0.0016 'International Tables Vol C Tables 4.2.6.8 and 6.1.1.4'
H H 0.0000 0.0000 'International Tables Vol C Tables 4.2.6.8 and 6.1.1.4'
O O 0.0106 0.0060 'International Tables Vol C Tables 4.2.6.8 and 6.1.1.4'

loop_
_geom_angle_atom_site_label_1
_geom_angle_atom_site_label_2
_geom_angle_atom_site_label_3
_geom_angle
C17 O2 H1O2 109.6(11)
C2 C1 C6 120.78(8)
C2 C1 C14 121.59(8)
C6 C1 C14 117.62(7)
C3 C2 C1 120.39(8)
C3 C2 H2A 119.8
C1 C2 H2A 119.8
C4 C3 C2 119.14(8)
C4 C3 H3A 120.4
C2 C3 H3A 120.4
C3 C4 C5 120.75(8)
C3 C4 H4A 119.6
C5 C4 H4A 119.6
C4 C5 C6 120.56(8)
C4 C5 H5A 119.7
C6 C5 H5A 119.7
C5 C6 C1 118.33(7)
C5 C6 C7 123.79(7)
C1 C6 C7 117.88(7)
C6 C7 C8 109.17(7)
C6 C7 C18 111.72(7)
C8 C7 C18 112.73(7)
C6 C7 C17 108.29(7)
C8 C7 C17 107.27(6)
C18 C7 C17 107.46(7)
C9 C8 C13 118.50(8)
C9 C8 C7 124.06(8)
C13 C8 C7 117.33(7)
C10 C9 C8 120.67(8)
C10 C9 H9A 119.7
C8 C9 H9A 119.7
C11 C10 C9 120.33(8)
C11 C10 H10A 119.8
C9 C10 H10A 119.8
C10 C11 C12 119.80(8)
C10 C11 H11A 120.1
C12 C11 H11A 120.1
C11 C12 C13 120.02(9)
C11 C12 H12A 120.0
C13 C12 H12A 120.0
C12 C13 C8 120.62(8)
C12 C13 C14 121.59(8)
C8 C13 C14 117.74(7)
C1 C14 C13 109.28(7)
C1 C14 C15 110.01(7)
C13 C14 C15 109.10(7)
C1 C14 H14A 109.5
C13 C14 H14A 109.5
C15 C14 H14A 109.5
C16 C15 C14 112.12(7)
C16 C15 H15A 109.2
C14 C15 H15A 109.2
C16 C15 H15B 109.2
C14 C15 H15B 109.2
H15A C15 H15B 107.9
O1 C16 C15 120.54(8)
O1 C16 C17 118.56(8)
C15 C16 C17 120.90(7)
O2 C17 C16 109.59(7)
O2 C17 C7 109.46(7)
C16 C17 C7 112.40(7)
O2 C17 H17A 108.4
C16 C17 H17A 108.4
C7 C17 H17A 108.4
C19 C18 C7 115.09(7)
C19 C18 H18A 108.5
C7 C18 H18A 108.5
C19 C18 H18B 108.5
C7 C18 H18B 108.5
H18A C18 H18B 107.5
C20 C19 C18 123.72(9)
C20 C19 H19A 118.1
C18 C19 H19A 118.1
C19 C20 H20C 120.0
C19 C20 H20A 120.0
H20C C20 H20A 120.0

loop_
_geom_bond_atom_site_label_1
_geom_bond_atom_site_label_2
_geom_bond_distance
O1 C16 1.2198(10)
O2 C17 1.4034(10)
O2 H1O2 0.948(19)
C1 C2 1.3957(11)
C1 C6 1.4023(11)
C1 C14 1.5039(11)
C2 C3 1.3945(13)
C2 H2A 0.9500
C3 C4 1.3901(14)
C3 H3A 0.9500
C4 C5 1.3946(12)
C4 H4A 0.9500
C5 C6 1.4024(12)
C5 H5A 0.9500
C6 C7 1.5342(11)
C7 C8 1.5369(12)
C7 C18 1.5441(12)
C7 C17 1.5822(12)
C8 C9 1.3988(12)
C8 C13 1.4081(12)
C9 C10 1.3939(13)
C9 H9A 0.9500
C10 C11 1.3903(14)
C10 H10A 0.9500
C11 C12 1.3929(13)
C11 H11A 0.9500
C12 C13 1.3955(12)
C12 H12A 0.9500
C13 C14 1.5122(12)
C14 C15 1.5622(12)
C14 H14A 1.0000
C15 C16 1.5081(12)
C15 H15A 0.9900
C15 H15B 0.9900
C16 C17 1.5329(12)
C17 H17A 1.0000
C18 C19 1.5069(13)
C18 H18A 0.9900
C18 H18B 0.9900
C19 C20 1.3281(13)
C19 H19A 0.9500
C20 H20C 0.9500
C20 H20A 0.9500

loop_
_geom_hbond_atom_site_label_D
_geom_hbond_atom_site_label_H
_geom_hbond_atom_site_label_A
_geom_hbond_site_symmetry_A
_geom_hbond_distance_DH
_geom_hbond_distance_HA
_geom_hbond_distance_DA
_geom_hbond_angle_DHA
_geom_hbond_publ_flag
O2 H1O2 O1 . 0.948(18) 2.08(2) 2.600(2) 113(2) yes
O2 H1O2 O1 2_665 0.948(18) 2.01(2) 2.8041(10) 140(2) yes
C14 H14A O2 1_655 1.00 2.41 3.3909(12) 166 yes
C17 H17A Cg1 2_675 1.00 2.92 3.6542(10) 131 yes
C20 H20A Cg1 2_676 0.9500 2.79 3.6357(11) 149 yes

loop_
_geom_torsion_atom_site_label_1
_geom_torsion_atom_site_label_2
_geom_torsion_atom_site_label_3
_geom_torsion_atom_site_label_4
_geom_torsion
C6 C1 C2 C3 0.18(13)
C14 C1 C2 C3 178.71(8)
C1 C2 C3 C4 -1.48(14)
C2 C3 C4 C5 0.90(14)
C3 C4 C5 C6 1.00(14)
C4 C5 C6 C1 -2.27(13)
C4 C5 C6 C7 178.01(8)
C2 C1 C6 C5 1.69(13)
C14 C1 C6 C5 -176.90(8)
C2 C1 C6 C7 -178.58(8)
C14 C1 C6 C7 2.83(11)
C5 C6 C7 C8 -140.45(8)
C1 C6 C7 C8 39.84(10)
C5 C6 C7 C18 -15.07(11)
C1 C6 C7 C18 165.21(8)
C5 C6 C7 C17 103.08(9)
C1 C6 C7 C17 -76.64(9)
C6 C7 C8 C9 143.59(8)
C18 C7 C8 C9 18.81(12)
C17 C7 C8 C9 -99.29(9)
C6 C7 C8 C13 -40.32(10)
C18 C7 C8 C13 -165.10(7)
C17 C7 C8 C13 76.81(9)
C13 C8 C9 C10 1.83(13)
C7 C8 C9 C10 177.88(8)
C8 C9 C10 C11 0.19(15)
C9 C10 C11 C12 -1.64(15)
C10 C11 C12 C13 1.02(15)
C11 C12 C13 C8 1.05(14)
C11 C12 C13 C14 -176.11(8)
C9 C8 C13 C12 -2.45(13)
C7 C8 C13 C12 -178.77(8)
C9 C8 C13 C14 174.81(8)
C7 C8 C13 C14 -1.50(11)
C2 C1 C14 C13 136.26(8)
C6 C1 C14 C13 -45.17(10)
C2 C1 C14 C15 -103.98(9)
C6 C1 C14 C15 74.60(9)
C12 C13 C14 C1 -138.29(8)
C8 C13 C14 C1 44.47(10)
C12 C13 C14 C15 101.38(9)
C8 C13 C14 C15 -75.85(9)
C1 C14 C15 C16 -83.63(8)
C13 C14 C15 C16 36.24(9)
C14 C15 C16 O1 -125.97(9)
C14 C15 C16 C17 53.24(10)
O1 C16 C17 O2 4.54(11)
C15 C16 C17 O2 -174.69(7)
O1 C16 C17 C7 126.48(8)
C15 C16 C17 C7 -52.74(10)
C6 C7 C17 O2 -156.87(7)
C8 C7 C17 O2 85.43(8)
C18 C7 C17 O2 -36.03(9)
C6 C7 C17 C16 81.11(8)
C8 C7 C17 C16 -36.59(9)
C18 C7 C17 C16 -158.05(7)
C6 C7 C18 C19 -59.15(10)
C8 C7 C18 C19 64.23(10)
C17 C7 C18 C19 -177.80(7)
C7 C18 C19 C20 139.88(9)
